data_4318001
loop_
_publ_author_name
'P. Gall'
'N. Barrier'
'R. Gautier'
'P. Gougeon'

_publ_section_title
;
 Synthesis, Structural Trends, and Physical and Electronic Properties of
 the Reduced Molybdenum Oxides R4Mo4O11 (R = Nd-Tm and Y) Containing
 Infinite Chains of Trans-Edge-Shared Octahedral Clusters
;
_journal_name_full 'Inorganic Chemistry'
_journal_page_first 2879
_journal_page_last 2885
_journal_paper_doi 10.1021/ic011000i
_journal_volume 41
_journal_year 2002
_chemical_formula_sum 'Mo4 O11 Sm4'
_chemical_formula_weight 1161.16
_chemical_name_systematic
;
  ?
;
_space_group_IT_number 55
_symmetry_cell_setting orthorhombic
_symmetry_space_group_name_Hall '-P 2 2ab'
_symmetry_space_group_name_H-M 'P b a m'
_atom_sites_solution_hydrogens geom
_atom_sites_solution_primary direct
_atom_sites_solution_secondary difmap
_audit_creation_method SHELXL-97
_cell_angle_alpha 90.00
_cell_angle_beta 90.00
_cell_angle_gamma 90.00
_cell_formula_units_Z 4
_cell_length_a 10.8700(7)
_cell_length_b 16.0957(14)
_cell_length_c 5.7178(2)
_cell_measurement_temperature 293(2)
_cell_volume 1000.39(11)
_computing_structure_refinement 'SHELXL-97 (Sheldrick, 1997)'
_diffrn_ambient_temperature 293(2)
_diffrn_measured_fraction_theta_full 0.999
_diffrn_measured_fraction_theta_max 0.999
_diffrn_radiation_monochromator graphite
_diffrn_radiation_source 'fine-focus sealed tube'
_diffrn_radiation_type MoK\a
_diffrn_radiation_wavelength 0.71070
_diffrn_reflns_av_R_equivalents 0.0000
_diffrn_reflns_av_sigmaI/netI 0.0270
_diffrn_reflns_limit_h_max 20
_diffrn_reflns_limit_h_min 0
_diffrn_reflns_limit_k_max 0
_diffrn_reflns_limit_k_min -30
_diffrn_reflns_limit_l_max 10
_diffrn_reflns_limit_l_min 0
_diffrn_reflns_number 3737
_diffrn_reflns_theta_full 41.97
_diffrn_reflns_theta_max 41.97
_diffrn_reflns_theta_min 2.26
_exptl_absorpt_coefficient_mu 27.972
_exptl_crystal_density_diffrn 7.710
_exptl_crystal_density_method 'not measured'
_exptl_crystal_F_000 2016
_refine_diff_density_max 4.253
_refine_diff_density_min -2.822
_refine_diff_density_rms 0.637
_refine_ls_extinction_coef 0.00098(5)
_refine_ls_extinction_expression Fc^*^=kFc[1+0.001xFc^2^\l^3^/sin(2\q)]^-1/4^
_refine_ls_extinction_method SHELXL
_refine_ls_goodness_of_fit_ref 1.095
_refine_ls_hydrogen_treatment mixed
_refine_ls_matrix_type full
_refine_ls_number_parameters 103
_refine_ls_number_reflns 3737
_refine_ls_number_restraints 0
_refine_ls_restrained_S_all 1.095
_refine_ls_R_factor_all 0.0391
_refine_ls_R_factor_gt 0.0236
_refine_ls_shift/su_max 0.001
_refine_ls_shift/su_mean 0.000
_refine_ls_structure_factor_coef Fsqd
_refine_ls_weighting_details 'calc w=1/[\s^2^(Fo^2^)+(0.0277P)^2^+1.2345P] where P=(Fo^2^+2Fc^2^)/3'
_refine_ls_weighting_scheme calc
_refine_ls_wR_factor_gt 0.0529
_refine_ls_wR_factor_ref 0.0558
_reflns_number_gt 3105
_reflns_number_total 3737
_reflns_threshold_expression >2sigma(I)
_cod_data_source_file ic011000i_1.cif
_cod_data_source_block sm4mo4o11
_cod_database_code 4318001

loop_
_symmetry_equiv_pos_as_xyz
'x, y, z'
'-x+1/2, y+1/2, z'
'x+1/2, -y+1/2, z'
'-x, -y, z'
'-x, -y, -z'
'x-1/2, -y-1/2, -z'
'-x-1/2, y-1/2, -z'
'x, y, -z'

loop_
_atom_site_label
_atom_site_type_symbol
_atom_site_fract_x
_atom_site_fract_y
_atom_site_fract_z
_atom_site_U_iso_or_equiv
_atom_site_adp_type
_atom_site_occupancy
_atom_site_symmetry_multiplicity
_atom_site_calc_flag
_atom_site_refinement_flags
_atom_site_disorder_assembly
_atom_site_disorder_group
Sm1 Sm 0.31436(2) 0.276361(13) 0.5000 0.00448(4) Uani 1 2 d S . .
Sm2 Sm 0.08217(2) 0.098225(13) 0.5000 0.00460(4) Uani 1 2 d S . .
Sm3 Sm 0.09886(2) 0.238725(13) 0.0000 0.00433(4) Uani 1 2 d S . .
Sm4 Sm 0.87852(2) 0.076819(13) 0.0000 0.00482(4) Uani 1 2 d S . .
Mo1 Mo 0.36917(2) 0.083761(15) 0.27275(5) 0.00325(4) Uani 1 1 d . . .
Mo2 Mo 0.59027(3) 0.06676(2) 0.5000 0.00329(5) Uani 1 2 d S . .
Mo3 Mo 0.58155(3) 0.05876(2) 0.0000 0.00338(5) Uani 1 2 d S . .
O1 O 0.2296(2) 0.17264(14) 0.2620(4) 0.0063(3) Uani 1 1 d . . .
O2 O 0.1830(2) 0.36642(14) 0.2412(4) 0.0058(3) Uani 1 1 d . . .
O3 O 0.4605(2) 0.32655(14) 0.2476(4) 0.0069(4) Uani 1 1 d . . .
O4 O 0.4615(3) 0.16157(19) 0.5000 0.0056(5) Uani 1 2 d S . .
O5 O 0.2615(3) 0.01366(19) 0.5000 0.0047(5) Uani 1 2 d S . .
O6 O 0.4516(3) 0.14968(19) 0.0000 0.0047(5) Uani 1 2 d S . .
O7 O 0.2759(3) 0.0255(2) 0.0000 0.0054(5) Uani 1 2 d S . .
O8 O 0.5000 0.5000 0.2448(6) 0.0077(5) Uani 1 2 d S . .

loop_
_atom_site_aniso_label
_atom_site_aniso_U_11
_atom_site_aniso_U_22
_atom_site_aniso_U_33
_atom_site_aniso_U_23
_atom_site_aniso_U_13
_atom_site_aniso_U_12
Sm1 0.00414(8) 0.00478(7) 0.00452(8) 0.000 0.000 -0.00055(6)
Sm2 0.00392(7) 0.00531(7) 0.00457(8) 0.000 0.000 0.00023(6)
Sm3 0.00405(7) 0.00456(7) 0.00440(8) 0.000 0.000 0.00021(6)
Sm4 0.00405(7) 0.00526(8) 0.00514(8) 0.000 0.000 -0.00072(6)
Mo1 0.00295(8) 0.00386(8) 0.00294(9) -0.00004(7) 0.00000(7) 0.00023(6)
Mo2 0.00295(12) 0.00368(12) 0.00323(12) 0.000 0.000 -0.00006(9)
Mo3 0.00292(12) 0.00377(12) 0.00345(12) 0.000 0.000 -0.00008(9)
O1 0.0051(8) 0.0063(8) 0.0074(9) 0.0002(7) -0.0004(7) 0.0008(6)
O2 0.0053(7) 0.0068(8) 0.0053(8) 0.0011(7) 0.0003(7) 0.0023(6)
O3 0.0054(8) 0.0079(8) 0.0074(9) -0.0020(7) 0.0005(7) -0.0008(6)
O4 0.0062(11) 0.0044(11) 0.0062(12) 0.000 0.000 0.0005(9)
O5 0.0028(10) 0.0051(11) 0.0062(12) 0.000 0.000 0.0005(8)
O6 0.0049(11) 0.0047(11) 0.0044(11) 0.000 0.000 -0.0013(9)
O7 0.0053(11) 0.0054(11) 0.0054(12) 0.000 0.000 -0.0013(9)
O8 0.0069(11) 0.0088(12) 0.0072(13) 0.000 0.000 -0.0005(9)

loop_
_atom_type_symbol
_atom_type_description
_atom_type_scat_dispersion_real
_atom_type_scat_dispersion_imag
_atom_type_scat_source
Sm Sm -0.1638 3.4418 'International Tables Vol C Tables 4.2.6.8 and 6.1.1.4'
Mo Mo -1.6832 0.6857 'International Tables Vol C Tables 4.2.6.8 and 6.1.1.4'
O O 0.0106 0.0060 'International Tables Vol C Tables 4.2.6.8 and 6.1.1.4'

loop_
_geom_angle_atom_site_label_1
_geom_angle_atom_site_label_2
_geom_angle_atom_site_label_3
_geom_angle
_geom_angle_site_symmetry_1
_geom_angle_site_symmetry_3
_geom_angle_publ_flag
O3 Sm1 O3 77.99(12) 8_556 . ?
O3 Sm1 O1 152.75(8) 8_556 . ?
O3 Sm1 O1 99.09(8) . . ?
O3 Sm1 O1 99.09(8) 8_556 8_556 ?
O3 Sm1 O1 152.75(8) . 8_556 ?
O1 Sm1 O1 71.03(12) . 8_556 ?
O3 Sm1 O4 79.22(8) 8_556 . ?
O3 Sm1 O4 79.22(8) . . ?
O1 Sm1 O4 73.64(8) . . ?
O1 Sm1 O4 73.64(8) 8_556 . ?
O3 Sm1 O2 124.08(8) 8_556 . ?
O3 Sm1 O2 79.63(8) . . ?
O1 Sm1 O2 81.13(8) . . ?
O1 Sm1 O2 121.95(8) 8_556 . ?
O4 Sm1 O2 143.81(5) . . ?
O3 Sm1 O2 79.63(8) 8_556 8_556 ?
O3 Sm1 O2 124.08(8) . 8_556 ?
O1 Sm1 O2 121.95(8) . 8_556 ?
O1 Sm1 O2 81.13(8) 8_556 8_556 ?
O4 Sm1 O2 143.81(5) . 8_556 ?
O2 Sm1 O2 72.06(10) . 8_556 ?
O3 Sm1 Mo1 87.68(6) 8_556 8_556 ?
O3 Sm1 Mo1 116.01(6) . 8_556 ?
O1 Sm1 Mo1 69.05(6) . 8_556 ?
O1 Sm1 Mo1 36.89(5) 8_556 8_556 ?
O4 Sm1 Mo1 36.79(6) . 8_556 ?
O2 Sm1 Mo1 147.80(5) . 8_556 ?
O2 Sm1 Mo1 113.47(5) 8_556 8_556 ?
O3 Sm1 Mo1 116.01(6) 8_556 . ?
O3 Sm1 Mo1 87.68(6) . . ?
O1 Sm1 Mo1 36.89(5) . . ?
O1 Sm1 Mo1 69.05(6) 8_556 . ?
O4 Sm1 Mo1 36.79(6) . . ?
O2 Sm1 Mo1 113.47(5) . . ?
O2 Sm1 Mo1 147.80(5) 8_556 . ?
Mo1 Sm1 Mo1 44.746(10) 8_556 . ?
O3 Sm1 Mo2 103.15(6) 8_556 6_566 ?
O3 Sm1 Mo2 103.15(6) . 6_566 ?
O1 Sm1 Mo2 103.89(5) . 6_566 ?
O1 Sm1 Mo2 103.89(5) 8_556 6_566 ?
O4 Sm1 Mo2 176.91(8) . 6_566 ?
O2 Sm1 Mo2 36.04(5) . 6_566 ?
O2 Sm1 Mo2 36.04(5) 8_556 6_566 ?
Mo1 Sm1 Mo2 140.781(9) 8_556 6_566 ?
Mo1 Sm1 Mo2 140.781(9) . 6_566 ?
O3 Sm1 Sm2 39.64(6) 8_556 6_666 ?
O3 Sm1 Sm2 39.64(6) . 6_666 ?
O1 Sm1 Sm2 136.82(6) . 6_666 ?
O1 Sm1 Sm2 136.82(6) 8_556 6_666 ?
O4 Sm1 Sm2 83.86(8) . 6_666 ?
O2 Sm1 Sm2 97.93(5) . 6_666 ?
O2 Sm1 Sm2 97.93(5) 8_556 6_666 ?
Mo1 Sm1 Sm2 111.965(9) 8_556 6_666 ?
Mo1 Sm1 Sm2 111.965(9) . 6_666 ?
Mo2 Sm1 Sm2 99.232(10) 6_566 6_666 ?
O3 Sm1 Sm3 166.07(6) 8_556 . ?
O3 Sm1 Sm3 90.57(6) . . ?
O1 Sm1 Sm3 36.43(5) . . ?
O1 Sm1 Sm3 94.72(6) 8_556 . ?
O4 Sm1 Sm3 106.68(5) . . ?
O2 Sm1 Sm3 44.70(5) . . ?
O2 Sm1 Sm3 100.79(5) 8_556 . ?
Mo1 Sm1 Sm3 104.645(8) 8_556 . ?
Mo1 Sm1 Sm3 70.836(6) . . ?
Mo2 Sm1 Sm3 71.468(7) 6_566 . ?
Sm2 Sm1 Sm3 127.310(5) 6_666 . ?
O3 Sm2 O3 77.66(12) 3_455 6_566 ?
O3 Sm2 O8 75.16(7) 3_455 2_545 ?
O3 Sm2 O8 121.97(7) 6_566 2_545 ?
O3 Sm2 O8 121.97(7) 3_455 6_566 ?
O3 Sm2 O8 75.16(7) 6_566 6_566 ?
O8 Sm2 O8 77.58(13) 2_545 6_566 ?
O3 Sm2 O5 140.56(6) 3_455 . ?
O3 Sm2 O5 140.56(6) 6_566 . ?
O8 Sm2 O5 85.75(6) 2_545 . ?
O8 Sm2 O5 85.75(6) 6_566 . ?
O3 Sm2 O1 118.22(8) 3_455 8_556 ?
O3 Sm2 O1 76.57(8) 6_566 8_556 ?
O8 Sm2 O1 160.41(5) 2_545 8_556 ?
O8 Sm2 O1 103.75(8) 6_566 8_556 ?
O5 Sm2 O1 74.94(8) . 8_556 ?
O3 Sm2 O1 76.57(8) 3_455 . ?
O3 Sm2 O1 118.22(8) 6_566 . ?
O8 Sm2 O1 103.75(8) 2_545 . ?
O8 Sm2 O1 160.41(5) 6_566 . ?
O5 Sm2 O1 74.94(8) . . ?
O1 Sm2 O1 68.43(11) 8_556 . ?
O3 Sm2 Mo1 143.69(6) 3_455 8_556 ?
O3 Sm2 Mo1 108.95(6) 6_566 8_556 ?
O8 Sm2 Mo1 123.144(10) 2_545 8_556 ?
O8 Sm2 Mo1 93.79(4) 6_566 8_556 ?
O5 Sm2 Mo1 37.39(6) . 8_556 ?
O1 Sm2 Mo1 37.65(5) 8_556 8_556 ?
O1 Sm2 Mo1 68.88(5) . 8_556 ?
O3 Sm2 Mo1 108.95(6) 3_455 . ?
O3 Sm2 Mo1 143.69(6) 6_566 . ?
O8 Sm2 Mo1 93.79(4) 2_545 . ?
O8 Sm2 Mo1 123.144(10) 6_566 . ?
O5 Sm2 Mo1 37.39(6) . . ?
O1 Sm2 Mo1 68.88(5) 8_556 . ?
O1 Sm2 Mo1 37.65(5) . . ?
Mo1 Sm2 Mo1 45.112(10) 8_556 . ?
O3 Sm2 Sm1 39.47(6) 3_455 6_566 ?
O3 Sm2 Sm1 39.47(6) 6_566 6_566 ?
O8 Sm2 Sm1 94.109(9) 2_545 6_566 ?
O8 Sm2 Sm1 94.109(9) 6_566 6_566 ?
O5 Sm2 Sm1 179.82(8) . 6_566 ?
O1 Sm2 Sm1 105.21(5) 8_556 6_566 ?
O1 Sm2 Sm1 105.21(5) . 6_566 ?
Mo1 Sm2 Sm1 142.746(8) 8_556 6_566 ?
Mo1 Sm2 Sm1 142.746(8) . 6_566 ?
O3 Sm2 Sm2 100.10(6) 3_455 5_556 ?
O3 Sm2 Sm2 100.10(6) 6_566 5_556 ?
O8 Sm2 Sm2 38.79(7) 2_545 5_556 ?
O8 Sm2 Sm2 38.79(7) 6_566 5_556 ?
O5 Sm2 Sm2 84.55(8) . 5_556 ?
O1 Sm2 Sm2 139.18(6) 8_556 5_556 ?
O1 Sm2 Sm2 139.18(6) . 5_556 ?
Mo1 Sm2 Sm2 113.151(10) 8_556 5_556 ?
Mo1 Sm2 Sm2 113.151(10) . 5_556 ?
Sm1 Sm2 Sm2 95.274(10) 6_566 5_556 ?
O3 Sm2 Sm4 37.46(6) 3_455 1_455 ?
O3 Sm2 Sm4 101.14(6) 6_566 1_455 ?
O8 Sm2 Sm4 37.71(4) 2_545 1_455 ?
O8 Sm2 Sm4 101.25(6) 6_566 1_455 ?
O5 Sm2 Sm4 116.45(4) . 1_455 ?
O1 Sm2 Sm4 153.29(6) 8_556 1_455 ?
O1 Sm2 Sm4 90.47(6) . 1_455 ?
Mo1 Sm2 Sm4 148.948(7) 8_556 1_455 ?
Mo1 Sm2 Sm4 104.646(6) . 1_455 ?
Sm1 Sm2 Sm4 63.462(6) 6_566 1_455 ?
Sm2 Sm2 Sm4 67.519(6) 5_556 1_455 ?
O3 Sm3 O3 75.32(12) 6_565 3_455 ?
O3 Sm3 O1 78.20(8) 6_565 8 ?
O3 Sm3 O1 125.70(8) 3_455 8 ?
O3 Sm3 O1 125.70(8) 6_565 . ?
O3 Sm3 O1 78.20(8) 3_455 . ?
O1 Sm3 O1 80.32(12) 8 . ?
O3 Sm3 O6 84.64(8) 6_565 6_565 ?
O3 Sm3 O6 84.64(8) 3_455 6_565 ?
O1 Sm3 O6 138.50(6) 8 6_565 ?
O1 Sm3 O6 138.50(6) . 6_565 ?
O3 Sm3 O2 153.82(7) 6_565 . ?
O3 Sm3 O2 105.00(8) 3_455 . ?
O1 Sm3 O2 118.79(7) 8 . ?
O1 Sm3 O2 78.90(7) . . ?
O6 Sm3 O2 69.46(8) 6_565 . ?
O3 Sm3 O2 105.00(8) 6_565 8 ?
O3 Sm3 O2 153.82(7) 3_455 8 ?
O1 Sm3 O2 78.90(7) 8 8 ?
O1 Sm3 O2 118.79(7) . 8 ?
O6 Sm3 O2 69.46(8) 6_565 8 ?
O2 Sm3 O2 63.01(10) . 8 ?
O3 Sm3 Mo3 114.53(6) 6_565 6_565 ?
O3 Sm3 Mo3 114.53(6) 3_455 6_565 ?
O1 Sm3 Mo3 119.50(6) 8 6_565 ?
O1 Sm3 Mo3 119.50(6) . 6_565 ?
O6 Sm3 Mo3 38.41(8) 6_565 6_565 ?
O2 Sm3 Mo3 40.74(5) . 6_565 ?
O2 Sm3 Mo3 40.74(5) 8 6_565 ?
O3 Sm3 Sm4 39.38(6) 6_565 1_455 ?
O3 Sm3 Sm4 39.38(6) 3_455 1_455 ?
O1 Sm3 Sm4 94.41(6) 8 1_455 ?
O1 Sm3 Sm4 94.41(6) . 1_455 ?
O6 Sm3 Sm4 95.70(8) 6_565 1_455 ?
O2 Sm3 Sm4 143.91(5) . 1_455 ?
O2 Sm3 Sm4 143.91(5) 8 1_455 ?
Mo3 Sm3 Sm4 134.109(11) 6_565 1_455 ?
O3 Sm3 Sm2 37.65(6) 6_565 1_554 ?
O3 Sm3 Sm2 99.52(6) 3_455 1_554 ?
O1 Sm3 Sm2 40.67(6) 8 1_554 ?
O1 Sm3 Sm2 104.59(6) . 1_554 ?
O6 Sm3 Sm2 115.43(4) 6_565 1_554 ?
O2 Sm3 Sm2 155.40(5) . 1_554 ?
O2 Sm3 Sm2 95.19(5) 8 1_554 ?
Mo3 Sm3 Sm2 128.005(5) 6_565 1_554 ?
Sm4 Sm3 Sm2 60.669(5) 1_455 1_554 ?
O3 Sm3 Sm2 99.52(6) 6_565 . ?
O3 Sm3 Sm2 37.65(6) 3_455 . ?
O1 Sm3 Sm2 104.59(6) 8 . ?
O1 Sm3 Sm2 40.67(6) . . ?
O6 Sm3 Sm2 115.43(4) 6_565 . ?
O2 Sm3 Sm2 95.19(5) . . ?
O2 Sm3 Sm2 155.40(5) 8 . ?
Mo3 Sm3 Sm2 128.005(5) 6_565 . ?
Sm4 Sm3 Sm2 60.669(5) 1_455 . ?
Sm2 Sm3 Sm2 103.131(9) 1_554 . ?
O3 Sm3 Sm1 161.01(6) 6_565 . ?
O3 Sm3 Sm1 90.74(6) 3_455 . ?
O1 Sm3 Sm1 100.58(6) 8 . ?
O1 Sm3 Sm1 36.78(6) . . ?
O6 Sm3 Sm1 107.18(5) 6_565 . ?
O2 Sm3 Sm1 42.12(5) . . ?
O2 Sm3 Sm1 93.22(5) 8 . ?
Mo3 Sm3 Sm1 82.795(6) 6_565 . ?
Sm4 Sm3 Sm1 122.841(5) 1_455 . ?
Sm2 Sm3 Sm1 136.823(8) 1_554 . ?
Sm2 Sm3 Sm1 62.185(5) . . ?
O3 Sm4 O3 76.61(12) 3 6_665 ?
O3 Sm4 O8 121.47(7) 3 6_665 ?
O3 Sm4 O8 76.32(7) 6_665 6_665 ?
O3 Sm4 O8 76.32(7) 3 2_645 ?
O3 Sm4 O8 121.47(7) 6_665 2_645 ?
O8 Sm4 O8 75.45(14) 6_665 2_645 ?
O3 Sm4 O7 139.05(6) 3 5_655 ?
O3 Sm4 O7 139.05(6) 6_665 5_655 ?
O8 Sm4 O7 91.93(6) 6_665 5_655 ?
O8 Sm4 O7 91.93(6) 2_645 5_655 ?
O3 Sm4 O2 113.22(7) 3 6_665 ?
O3 Sm4 O2 76.09(7) 6_665 6_665 ?
O8 Sm4 O2 109.01(8) 6_665 6_665 ?
O8 Sm4 O2 162.23(5) 2_645 6_665 ?
O7 Sm4 O2 70.98(8) 5_655 6_665 ?
O3 Sm4 O2 76.09(7) 3 3 ?
O3 Sm4 O2 113.22(7) 6_665 3 ?
O8 Sm4 O2 162.23(5) 6_665 3 ?
O8 Sm4 O2 109.01(8) 2_645 3 ?
O7 Sm4 O2 70.98(8) 5_655 3 ?
O2 Sm4 O2 61.60(10) 6_665 3 ?
O3 Sm4 Mo3 116.72(6) 3 . ?
O3 Sm4 Mo3 116.72(6) 6_665 . ?
O8 Sm4 Mo3 121.77(3) 6_665 . ?
O8 Sm4 Mo3 121.77(3) 2_645 . ?
O7 Sm4 Mo3 39.30(8) 5_655 . ?
O2 Sm4 Mo3 40.93(5) 6_665 . ?
O2 Sm4 Mo3 40.93(5) 3 . ?
O3 Sm4 Sm3 40.06(6) 3 1_655 ?
O3 Sm4 Sm3 40.06(6) 6_665 1_655 ?
O8 Sm4 Sm3 90.421(8) 6_665 1_655 ?
O8 Sm4 Sm3 90.421(8) 2_645 1_655 ?
O7 Sm4 Sm3 177.03(8) 5_655 1_655 ?
O2 Sm4 Sm3 106.51(5) 6_665 1_655 ?
O2 Sm4 Sm3 106.51(5) 3 1_655 ?
Mo3 Sm4 Sm3 137.731(10) . 1_655 ?
O3 Sm4 Sm4 100.40(6) 3 5_755 ?
O3 Sm4 Sm4 100.40(6) 6_665 5_755 ?
O8 Sm4 Sm4 37.73(7) 6_665 5_755 ?
O8 Sm4 Sm4 37.73(7) 2_645 5_755 ?
O7 Sm4 Sm4 92.44(8) 5_655 5_755 ?
O2 Sm4 Sm4 143.89(5) 6_665 5_755 ?
O2 Sm4 Sm4 143.89(5) 3 5_755 ?
Mo3 Sm4 Sm4 131.737(12) . 5_755 ?
Sm3 Sm4 Sm4 90.532(10) 1_655 5_755 ?
O3 Sm4 Sm2 37.79(6) 3 1_655 ?
O3 Sm4 Sm2 100.69(6) 6_665 1_655 ?
O8 Sm4 Sm2 100.43(6) 6_665 1_655 ?
O8 Sm4 Sm2 38.54(4) 2_645 1_655 ?
O7 Sm4 Sm2 120.10(3) 5_655 1_655 ?
O2 Sm4 Sm2 148.41(5) 6_665 1_655 ?
O2 Sm4 Sm2 92.62(5) 3 1_655 ?
Mo3 Sm4 Sm2 127.990(4) . 1_655 ?
Sm3 Sm4 Sm2 61.166(5) 1_655 1_655 ?
Sm4 Sm4 Sm2 67.663(6) 5_755 1_655 ?
O3 Sm4 Sm2 100.69(6) 3 1_654 ?
O3 Sm4 Sm2 37.79(6) 6_665 1_654 ?
O8 Sm4 Sm2 38.54(4) 6_665 1_654 ?
O8 Sm4 Sm2 100.43(6) 2_645 1_654 ?
O7 Sm4 Sm2 120.10(3) 5_655 1_654 ?
O2 Sm4 Sm2 92.62(5) 6_665 1_654 ?
O2 Sm4 Sm2 148.41(5) 3 1_654 ?
Mo3 Sm4 Sm2 127.990(4) . 1_654 ?
Sm3 Sm4 Sm2 61.166(5) 1_655 1_654 ?
Sm4 Sm4 Sm2 67.663(6) 5_755 1_654 ?
Sm2 Sm4 Sm2 103.833(9) 1_655 1_654 ?
O4 Mo1 O5 102.07(8) . . ?
O4 Mo1 O7 168.72(10) . . ?
O5 Mo1 O7 87.12(8) . . ?
O4 Mo1 O1 87.47(11) . . ?
O5 Mo1 O1 88.93(11) . . ?
O7 Mo1 O1 86.16(11) . . ?
O4 Mo1 O6 87.33(8) . . ?
O5 Mo1 O6 169.43(9) . . ?
O7 Mo1 O6 83.01(9) . . ?
O1 Mo1 O6 86.65(11) . . ?
O4 Mo1 Mo1 51.00(6) . 8_556 ?
O5 Mo1 Mo1 51.36(5) . 8_556 ?
O7 Mo1 Mo1 138.48(7) . 8_556 ?
O1 Mo1 Mo1 91.68(7) . 8_556 ?
O6 Mo1 Mo1 138.32(6) . 8_556 ?
O4 Mo1 Mo2 48.49(9) . . ?
O5 Mo1 Mo2 98.20(7) . . ?
O7 Mo1 Mo2 137.33(9) . . ?
O1 Mo1 Mo2 135.95(7) . . ?
O6 Mo1 Mo2 91.64(8) . . ?
Mo1 Mo1 Mo2 61.756(7) 8_556 . ?
O4 Mo1 Mo2 99.04(7) . 5_656 ?
O5 Mo1 Mo2 47.61(9) . 5_656 ?
O7 Mo1 Mo2 91.98(8) . 5_656 ?
O1 Mo1 Mo2 136.52(7) . 5_656 ?
O6 Mo1 Mo2 136.28(9) . 5_656 ?
Mo1 Mo1 Mo2 62.181(7) 8_556 5_656 ?
Mo2 Mo1 Mo2 63.504(14) . 5_656 ?
O4 Mo1 Mo3 92.11(8) . . ?
O5 Mo1 Mo3 136.85(9) . . ?
O7 Mo1 Mo3 85.40(8) . . ?
O1 Mo1 Mo3 132.70(7) . . ?
O6 Mo1 Mo3 46.14(9) . . ?
Mo1 Mo1 Mo3 123.644(7) 8_556 . ?
Mo2 Mo1 Mo3 61.972(8) . . ?
Mo2 Mo1 Mo3 90.247(11) 5_656 . ?
O4 Mo1 Mo3 138.39(9) . 5_655 ?
O5 Mo1 Mo3 90.63(7) . 5_655 ?
O7 Mo1 Mo3 46.63(9) . 5_655 ?
O1 Mo1 Mo3 132.73(7) . 5_655 ?
O6 Mo1 Mo3 85.35(8) . 5_655 ?
Mo1 Mo1 Mo3 123.505(7) 8_556 5_655 ?
Mo2 Mo1 Mo3 90.823(12) . 5_655 ?
Mo2 Mo1 Mo3 61.383(8) 5_656 5_655 ?
Mo3 Mo1 Mo3 54.730(14) . 5_655 ?
O4 Mo1 Mo1 129.00(6) . 8 ?
O5 Mo1 Mo1 128.64(5) . 8 ?
O7 Mo1 Mo1 41.52(7) . 8 ?
O1 Mo1 Mo1 88.32(7) . 8 ?
O6 Mo1 Mo1 41.68(6) . 8 ?
Mo1 Mo1 Mo1 180.000(19) 8_556 8 ?
Mo2 Mo1 Mo1 118.244(7) . 8 ?
Mo2 Mo1 Mo1 117.819(7) 5_656 8 ?
Mo3 Mo1 Mo1 56.356(7) . 8 ?
Mo3 Mo1 Mo1 56.495(7) 5_655 8 ?
O4 Mo1 Sm2 99.47(8) . . ?
O5 Mo1 Sm2 43.94(9) . . ?
O7 Mo1 Sm2 82.54(8) . . ?
O1 Mo1 Sm2 45.13(6) . . ?
O6 Mo1 Sm2 130.29(9) . . ?
Mo1 Mo1 Sm2 67.444(5) 8_556 . ?
Mo2 Mo1 Sm2 129.154(10) . . ?
Mo2 Mo1 Sm2 91.525(10) 5_656 . ?
Mo3 Mo1 Sm2 167.860(11) . . ?
Mo3 Mo1 Sm2 116.243(11) 5_655 . ?
Mo1 Mo1 Sm2 112.556(5) 8 . ?
O5 Mo2 O4 171.32(13) 5_656 . ?
O5 Mo2 O2 86.92(9) 5_656 6_666 ?
O4 Mo2 O2 86.95(9) . 6_666 ?
O5 Mo2 O2 86.92(9) 5_656 3 ?
O4 Mo2 O2 86.95(9) . 3 ?
O2 Mo2 O2 90.23(12) 6_666 3 ?
O5 Mo2 Mo1 138.13(6) 5_656 . ?
O4 Mo2 Mo1 48.31(7) . . ?
O2 Mo2 Mo1 134.94(6) 6_666 . ?
O2 Mo2 Mo1 92.05(6) 3 . ?
O5 Mo2 Mo1 138.13(6) 5_656 8_556 ?
O4 Mo2 Mo1 48.31(7) . 8_556 ?
O2 Mo2 Mo1 92.05(6) 6_666 8_556 ?
O2 Mo2 Mo1 134.94(6) 3 8_556 ?
Mo1 Mo2 Mo1 56.489(13) . 8_556 ?
O5 Mo2 Mo1 48.05(7) 5_656 4_655 ?
O4 Mo2 Mo1 138.44(7) . 4_655 ?
O2 Mo2 Mo1 134.61(6) 6_666 4_655 ?
O2 Mo2 Mo1 92.35(6) 3 4_655 ?
Mo1 Mo2 Mo1 90.254(12) . 4_655 ?
Mo1 Mo2 Mo1 116.496(14) 8_556 4_655 ?
O5 Mo2 Mo1 48.05(7) 5_656 5_656 ?
O4 Mo2 Mo1 138.44(7) . 5_656 ?
O2 Mo2 Mo1 92.35(6) 6_666 5_656 ?
O2 Mo2 Mo1 134.61(6) 3 5_656 ?
Mo1 Mo2 Mo1 116.496(14) . 5_656 ?
Mo1 Mo2 Mo1 90.254(12) 8_556 5_656 ?
Mo1 Mo2 Mo1 55.637(13) 4_655 5_656 ?
O5 Mo2 Mo3 89.865(11) 5_656 . ?
O4 Mo2 Mo3 90.617(12) . . ?
O2 Mo2 Mo3 138.29(6) 6_666 . ?
O2 Mo2 Mo3 48.07(6) 3 . ?
Mo1 Mo2 Mo3 60.198(10) . . ?
Mo1 Mo2 Mo3 116.614(15) 8_556 . ?
Mo1 Mo2 Mo3 60.010(10) 4_655 . ?
Mo1 Mo2 Mo3 115.597(14) 5_656 . ?
O5 Mo2 Mo3 89.865(11) 5_656 1_556 ?
O4 Mo2 Mo3 90.617(12) . 1_556 ?
O2 Mo2 Mo3 48.07(6) 6_666 1_556 ?
O2 Mo2 Mo3 138.29(6) 3 1_556 ?
Mo1 Mo2 Mo3 116.614(15) . 1_556 ?
Mo1 Mo2 Mo3 60.198(10) 8_556 1_556 ?
Mo1 Mo2 Mo3 115.597(14) 4_655 1_556 ?
Mo1 Mo2 Mo3 60.010(10) 5_656 1_556 ?
Mo3 Mo2 Mo3 173.59(2) . 1_556 ?
O5 Mo2 Mo2 93.61(9) 5_656 5_656 ?
O4 Mo2 Mo2 95.07(9) . 5_656 ?
O2 Mo2 Mo2 134.88(6) 6_666 5_656 ?
O2 Mo2 Mo2 134.88(6) 3 5_656 ?
Mo1 Mo2 Mo2 58.894(12) . 5_656 ?
Mo1 Mo2 Mo2 58.894(12) 8_556 5_656 ?
Mo1 Mo2 Mo2 57.602(12) 4_655 5_656 ?
Mo1 Mo2 Mo2 57.602(12) 5_656 5_656 ?
Mo3 Mo2 Mo2 86.815(10) . 5_656 ?
Mo3 Mo2 Mo2 86.815(10) 1_556 5_656 ?
O5 Mo2 Sm1 84.82(9) 5_656 6_666 ?
O4 Mo2 Sm1 86.50(9) . 6_666 ?
O2 Mo2 Sm1 45.12(6) 6_666 6_666 ?
O2 Mo2 Sm1 45.12(6) 3 6_666 ?
Mo1 Mo2 Sm1 122.411(12) . 6_666 ?
Mo1 Mo2 Sm1 122.411(12) 8_556 6_666 ?
Mo1 Mo2 Sm1 121.085(12) 4_655 6_666 ?
Mo1 Mo2 Sm1 121.085(12) 5_656 6_666 ?
Mo3 Mo2 Sm1 93.175(10) . 6_666 ?
Mo3 Mo2 Sm1 93.175(10) 1_556 6_666 ?
Mo2 Mo2 Sm1 178.43(2) 5_656 6_666 ?
O6 Mo3 O7 175.19(13) . 5_655 ?
O6 Mo3 O2 87.31(9) . 3 ?
O7 Mo3 O2 89.01(9) 5_655 3 ?
O6 Mo3 O2 87.31(9) . 6_665 ?
O7 Mo3 O2 89.01(9) 5_655 6_665 ?
O2 Mo3 O2 80.35(12) 3 6_665 ?
O6 Mo3 Mo3 92.86(9) . 5_655 ?
O7 Mo3 Mo3 91.95(9) 5_655 5_655 ?
O2 Mo3 Mo3 139.82(6) 3 5_655 ?
O2 Mo3 Mo3 139.82(6) 6_665 5_655 ?
O6 Mo3 Mo1 47.74(6) . 8 ?
O7 Mo3 Mo1 135.34(6) 5_655 8 ?
O2 Mo3 Mo1 134.44(6) 3 8 ?
O2 Mo3 Mo1 89.15(6) 6_665 8 ?
Mo3 Mo3 Mo1 62.837(13) 5_655 8 ?
O6 Mo3 Mo1 47.74(6) . . ?
O7 Mo3 Mo1 135.34(6) 5_655 . ?
O2 Mo3 Mo1 89.15(6) 3 . ?
O2 Mo3 Mo1 134.44(6) 6_665 . ?
Mo3 Mo3 Mo1 62.837(13) 5_655 . ?
Mo1 Mo3 Mo1 67.289(14) 8 . ?
O6 Mo3 Mo1 135.72(6) . 5_655 ?
O7 Mo3 Mo1 47.35(6) 5_655 5_655 ?
O2 Mo3 Mo1 135.71(6) 3 5_655 ?
O2 Mo3 Mo1 90.20(6) 6_665 5_655 ?
Mo3 Mo3 Mo1 62.433(13) 5_655 5_655 ?
Mo1 Mo3 Mo1 88.038(11) 8 5_655 ?
Mo1 Mo3 Mo1 125.270(14) . 5_655 ?
O6 Mo3 Mo1 135.72(5) . 4_655 ?
O7 Mo3 Mo1 47.35(6) 5_655 4_655 ?
O2 Mo3 Mo1 90.20(6) 3 4_655 ?
O2 Mo3 Mo1 135.71(6) 6_665 4_655 ?
Mo3 Mo3 Mo1 62.433(13) 5_655 4_655 ?
Mo1 Mo3 Mo1 125.270(14) 8 4_655 ?
Mo1 Mo3 Mo1 88.038(11) . 4_655 ?
Mo1 Mo3 Mo1 67.010(14) 5_655 4_655 ?
O6 Mo3 Mo2 89.464(11) . . ?
O7 Mo3 Mo2 90.270(11) 5_655 . ?
O2 Mo3 Mo2 46.64(6) 3 . ?
O2 Mo3 Mo2 126.99(6) 6_665 . ?
Mo3 Mo3 Mo2 93.180(10) 5_655 . ?
Mo1 Mo3 Mo2 125.023(15) 8 . ?
Mo1 Mo3 Mo2 57.830(10) . . ?
Mo1 Mo3 Mo2 125.549(14) 5_655 . ?
Mo1 Mo3 Mo2 58.607(10) 4_655 . ?
O6 Mo3 Mo2 89.464(11) . 1_554 ?
O7 Mo3 Mo2 90.270(11) 5_655 1_554 ?
O2 Mo3 Mo2 126.99(6) 3 1_554 ?
O2 Mo3 Mo2 46.64(6) 6_665 1_554 ?
Mo3 Mo3 Mo2 93.180(10) 5_655 1_554 ?
Mo1 Mo3 Mo2 57.830(10) 8 1_554 ?
Mo1 Mo3 Mo2 125.023(15) . 1_554 ?
Mo1 Mo3 Mo2 58.607(10) 5_655 1_554 ?
Mo1 Mo3 Mo2 125.549(14) 4_655 1_554 ?
Mo2 Mo3 Mo2 173.59(2) . 1_554 ?
O6 Mo3 Sm4 128.85(9) . . ?
O7 Mo3 Sm4 46.34(9) 5_655 . ?
O2 Mo3 Sm4 55.63(6) 3 . ?
O2 Mo3 Sm4 55.63(6) 6_665 . ?
Mo3 Mo3 Sm4 138.29(2) 5_655 . ?
Mo1 Mo3 Sm4 143.514(8) 8 . ?
Mo1 Mo3 Sm4 143.514(8) . . ?
Mo1 Mo3 Sm4 83.337(10) 5_655 . ?
Mo1 Mo3 Sm4 83.337(10) 4_655 . ?
Mo2 Mo3 Sm4 87.878(11) . . ?
Mo2 Mo3 Sm4 87.878(11) 1_554 . ?
Mo1 O1 Sm3 141.07(12) . . ?
Mo1 O1 Sm1 100.71(9) . . ?
Sm3 O1 Sm1 106.79(9) . . ?
Mo1 O1 Sm2 97.22(9) . . ?
Sm3 O1 Sm2 100.60(8) . . ?
Sm1 O1 Sm2 106.65(9) . . ?
Mo2 O2 Mo3 85.30(8) 6_566 6_565 ?
Mo2 O2 Sm1 98.84(9) 6_566 . ?
Mo3 O2 Sm1 175.54(11) 6_565 . ?
Mo2 O2 Sm3 127.16(10) 6_566 . ?
Mo3 O2 Sm3 85.58(8) 6_565 . ?
Sm1 O2 Sm3 93.17(7) . . ?
Mo2 O2 Sm4 124.68(10) 6_566 6_565 ?
Mo3 O2 Sm4 83.44(7) 6_565 6_565 ?
Sm1 O2 Sm4 92.80(7) . 6_565 ?
Sm3 O2 Sm4 105.68(8) . 6_565 ?
Sm4 O3 Sm1 111.08(10) 6_565 . ?
Sm4 O3 Sm2 104.75(9) 6_565 6_666 ?
Sm1 O3 Sm2 100.89(9) . 6_666 ?
Sm4 O3 Sm3 100.56(9) 6_565 6_665 ?
Sm1 O3 Sm3 132.40(10) . 6_665 ?
Sm2 O3 Sm3 104.40(9) 6_666 6_665 ?
Mo1 O4 Mo1 77.99(11) . 8_556 ?
Mo1 O4 Mo2 83.20(10) . . ?
Mo1 O4 Mo2 83.20(10) 8_556 . ?
Mo1 O4 Sm1 98.08(12) . . ?
Mo1 O4 Sm1 98.08(12) 8_556 . ?
Mo2 O4 Sm1 178.35(17) . . ?
Mo2 O5 Mo1 84.34(11) 5_656 8_556 ?
Mo2 O5 Mo1 84.34(11) 5_656 . ?
Mo1 O5 Mo1 77.28(11) 8_556 . ?
Mo2 O5 Sm2 176.13(16) 5_656 . ?
Mo1 O5 Sm2 98.66(11) 8_556 . ?
Mo1 O5 Sm2 98.66(11) . . ?
Mo3 O6 Mo1 86.12(10) . 8 ?
Mo3 O6 Mo1 86.12(10) . . ?
Mo1 O6 Mo1 96.64(13) 8 . ?
Mo3 O6 Sm3 94.30(12) . 6_665 ?
Mo1 O6 Sm3 131.66(6) 8 6_665 ?
Mo1 O6 Sm3 131.66(6) . 6_665 ?
Mo3 O7 Mo1 86.02(11) 5_655 . ?
Mo3 O7 Mo1 86.02(11) 5_655 8 ?
Mo1 O7 Mo1 96.95(13) . 8 ?
Mo3 O7 Sm4 94.36(12) 5_655 5_655 ?
Mo1 O7 Sm4 131.50(7) . 5_655 ?
Mo1 O7 Sm4 131.50(7) 8 5_655 ?
Sm4 O8 Sm4 104.55(14) 6_565 2_655 ?
Sm4 O8 Sm2 103.757(9) 6_565 6_666 ?
Sm4 O8 Sm2 121.927(8) 2_655 6_666 ?
Sm4 O8 Sm2 121.927(8) 6_565 2 ?
Sm4 O8 Sm2 103.757(9) 2_655 2 ?
Sm2 O8 Sm2 102.42(13) 6_666 2 ?

loop_
_geom_bond_atom_site_label_1
_geom_bond_atom_site_label_2
_geom_bond_distance
_geom_bond_site_symmetry_2
_geom_bond_publ_flag
Sm1 O3 2.293(2) 8_556 ?
Sm1 O3 2.293(2) . ?
Sm1 O1 2.342(2) . ?
Sm1 O1 2.342(2) 8_556 ?
Sm1 O4 2.444(3) . ?
Sm1 O2 2.516(2) . ?
Sm1 O2 2.516(2) 8_556 ?
Sm1 Mo1 3.4137(4) 8_556 ?
Sm1 Mo1 3.4137(4) . ?
Sm1 Mo2 3.5084(5) 6_566 ?
Sm1 Sm2 3.5425(4) 6_666 ?
Sm1 Sm3 3.7453(2) . ?
Sm2 O3 2.302(2) 3_455 ?
Sm2 O3 2.302(2) 6_566 ?
Sm2 O8 2.330(2) 2_545 ?
Sm2 O8 2.330(2) 6_566 ?
Sm2 O5 2.378(3) . ?
Sm2 O1 2.420(2) 8_556 ?
Sm2 O1 2.420(2) . ?
Sm2 Mo1 3.3875(4) 8_556 ?
Sm2 Mo1 3.3875(4) . ?
Sm2 Sm1 3.5425(4) 6_566 ?
Sm2 Sm2 3.6317(5) 5_556 ?
Sm2 Sm4 3.6321(2) 1_455 ?
Sm3 O3 2.317(2) 6_565 ?
Sm3 O3 2.317(2) 3_455 ?
Sm3 O1 2.323(2) 8 ?
Sm3 O1 2.323(2) . ?
Sm3 O6 2.406(3) 6_565 ?
Sm3 O2 2.639(2) . ?
Sm3 O2 2.639(2) 8 ?
Sm3 Mo3 3.2650(5) 6_565 ?
Sm3 Sm4 3.5395(4) 1_455 ?
Sm3 Sm2 3.6497(2) 1_554 ?
Sm4 O3 2.284(2) 3 ?
Sm4 O3 2.284(2) 6_665 ?
Sm4 O8 2.287(2) 6_665 ?
Sm4 O8 2.287(2) 2_645 ?
Sm4 O7 2.352(3) 5_655 ?
Sm4 O2 2.693(2) 6_665 ?
Sm4 O2 2.693(2) 3 ?
Sm4 Mo3 3.2412(5) . ?
Sm4 Sm3 3.5395(4) 1_655 ?
Sm4 Sm4 3.6180(5) 5_755 ?
Sm4 Sm2 3.6321(2) 1_655 ?
Sm4 Sm2 3.6321(2) 1_654 ?
Mo1 O4 2.065(3) . ?
Mo1 O5 2.081(2) . ?
Mo1 O7 2.083(2) . ?
Mo1 O1 2.086(2) . ?
Mo1 O6 2.088(2) . ?
Mo1 Mo1 2.5988(5) 8_556 ?
Mo1 Mo2 2.7458(4) . ?
Mo1 Mo2 2.7844(4) 5_656 ?
Mo1 Mo3 2.8148(4) . ?
Mo1 Mo3 2.8251(4) 5_655 ?
Mo1 Mo1 3.1190(5) 8 ?
Mo2 O5 2.066(3) 5_656 ?
Mo2 O4 2.071(3) . ?
Mo2 O2 2.089(2) 6_666 ?
Mo2 O2 2.089(2) 3 ?
Mo2 Mo1 2.7458(4) 8_556 ?
Mo2 Mo1 2.7844(4) 4_655 ?
Mo2 Mo1 2.7844(4) 5_656 ?
Mo2 Mo3 2.86337(10) . ?
Mo2 Mo3 2.86337(10) 1_556 ?
Mo2 Mo2 2.9104(7) 5_656 ?
Mo2 Sm1 3.5084(5) 6_666 ?
Mo3 O6 2.034(3) . ?
Mo3 O7 2.059(3) 5_655 ?
Mo3 O2 2.137(2) 3 ?
Mo3 O2 2.137(2) 6_665 ?
Mo3 Mo3 2.5924(7) 5_655 ?
Mo3 Mo1 2.8148(4) 8 ?
Mo3 Mo1 2.8251(4) 5_655 ?
Mo3 Mo1 2.8251(4) 4_655 ?
Mo3 Mo2 2.86337(10) 1_554 ?
O2 Mo2 2.089(2) 6_566 ?
O2 Mo3 2.137(2) 6_565 ?
O2 Sm4 2.693(2) 6_565 ?
O3 Sm4 2.284(2) 6_565 ?
O3 Sm2 2.302(2) 6_666 ?
O3 Sm3 2.317(2) 6_665 ?
O4 Mo1 2.065(3) 8_556 ?
O5 Mo2 2.066(3) 5_656 ?
O5 Mo1 2.081(2) 8_556 ?
O6 Mo1 2.088(2) 8 ?
O6 Sm3 2.406(3) 6_665 ?
O7 Mo3 2.059(3) 5_655 ?
O7 Mo1 2.083(2) 8 ?
O7 Sm4 2.352(3) 5_655 ?
O8 Sm4 2.287(2) 6_565 ?
O8 Sm4 2.287(2) 2_655 ?
O8 Sm2 2.330(2) 6_666 ?
O8 Sm2 2.330(2) 2 ?
